data_2203859
loop_
_publ_author_name
'Anand, Naveen'
'Koul, Surrinder'
'Taneja, Subhash C.'
'Qazi, Ghulam N.'
'Spiteller, Michael'
'Sheldrick, William S.'
'van Almsick, Tobias'

_publ_section_title (3<i>R</i>,4<i>S</i>)-<i>cis</i>-3-Acetoxy-1-(4-methoxyphenyl)-4-(2-furanyl)azetidin-2-one
_journal_issue 7
_journal_name_full 'Acta Crystallographica Section E'
_journal_page_first o1215
_journal_page_last o1216
_journal_paper_doi 10.1107/S1600536804014540
_journal_volume 60
_journal_year 2004
_chemical_formula_iupac 'C16 H15 N O5'
_chemical_formula_moiety 'C16 H15 N O5'
_chemical_formula_sum 'C16 H15 N O5'
_chemical_formula_weight 301.29
_chemical_name_systematic ?
_space_group_IT_number 4
_symmetry_cell_setting monoclinic
_symmetry_space_group_name_Hall 'P 2yb'
_symmetry_space_group_name_H-M 'P 1 21 1'
_atom_sites_solution_hydrogens geom
_atom_sites_solution_primary direct
_atom_sites_solution_secondary difmap
_audit_creation_method SHELXL-97
_cell_angle_alpha 90.00
_cell_angle_beta 96.00(3)
_cell_angle_gamma 90.00
_cell_formula_units_Z 2
_cell_length_a 5.459(3)
_cell_length_b 8.011(3)
_cell_length_c 17.205(5)
_cell_measurement_reflns_used 15
_cell_measurement_temperature 293(2)
_cell_measurement_theta_max 15
_cell_measurement_theta_min 7.5
_cell_volume 748.3(5)
_computing_cell_refinement 'R3m/V User's Guide'
_computing_data_collection 'R3m/V User's Guide (Siemens, 1989)'
_computing_data_reduction 'XDISK in R3m/V User's Guide'
_computing_molecular_graphics 'SHELXTL-PLUS (Sheldrick, 1995)'
_computing_publication_material SHELXL97
_computing_structure_refinement 'SHELXL97 (Sheldrick, 1997)'
_computing_structure_solution 'SHELXS97 (Sheldrick, 1997)'
_diffrn_ambient_temperature 293(2)
_diffrn_measured_fraction_theta_full 0.995
_diffrn_measured_fraction_theta_max 0.995
_diffrn_measurement_device_type 'Siemens P4 4-circle'
_diffrn_measurement_method 'Profile fitted \w'
_diffrn_radiation_monochromator graphite
_diffrn_radiation_source 'fine-focus sealed tube'
_diffrn_radiation_type MoK\a
_diffrn_radiation_wavelength 0.71073
_diffrn_reflns_av_R_equivalents 0.0231
_diffrn_reflns_av_sigmaI/netI 0.0171
_diffrn_reflns_limit_h_max 0
_diffrn_reflns_limit_h_min -7
_diffrn_reflns_limit_k_max 10
_diffrn_reflns_limit_k_min 0
_diffrn_reflns_limit_l_max 22
_diffrn_reflns_limit_l_min -22
_diffrn_reflns_number 2019
_diffrn_reflns_theta_full 27.49
_diffrn_reflns_theta_max 27.49
_diffrn_reflns_theta_min 2.38
_diffrn_standards_decay_% 2
_diffrn_standards_interval_count 100
_diffrn_standards_number 3
_exptl_absorpt_coefficient_mu 0.100
_exptl_absorpt_correction_T_max 0.96230
_exptl_absorpt_correction_T_min 0.93007
_exptl_absorpt_correction_type psi-scan
_exptl_absorpt_process_details
;
(XPREP in SHELXTL-Plus; Sheldrick, 1995)
;
_exptl_crystal_colour colourless
_exptl_crystal_density_diffrn 1.337
_exptl_crystal_density_method 'not measured'
_exptl_crystal_description prism
_exptl_crystal_F_000 316
_exptl_crystal_size_max 0.52
_exptl_crystal_size_mid 0.51
_exptl_crystal_size_min 0.40
_refine_diff_density_max 0.169
_refine_diff_density_min -0.174
_refine_ls_extinction_coef 0.025(6)
_refine_ls_extinction_expression Fc^*^=kFc[1+0.001xFc^2^\l^3^/sin(2\q)]^-1/4^
_refine_ls_extinction_method SHELXL97
_refine_ls_goodness_of_fit_ref 1.042
_refine_ls_hydrogen_treatment constr
_refine_ls_matrix_type full
_refine_ls_number_parameters 202
_refine_ls_number_reflns 1833
_refine_ls_number_restraints 1
_refine_ls_restrained_S_all 1.041
_refine_ls_R_factor_all 0.0446
_refine_ls_R_factor_gt 0.0369
_refine_ls_shift/su_max 0.000
_refine_ls_shift/su_mean 0.000
_refine_ls_structure_factor_coef Fsqd
_refine_ls_weighting_details 'calc w = 1/[\s^2^(Fo^2^)+(0.0627P)^2^+0.0621P] where P = (Fo^2^+2Fc^2^)/3'
_refine_ls_weighting_scheme calc
_refine_ls_wR_factor_gt 0.1001
_refine_ls_wR_factor_ref 0.1046
_reflns_number_gt 1592
_reflns_number_total 1833
_reflns_threshold_expression I>2\s(I)
_cod_data_source_file bt6472.cif
_cod_data_source_block I
_cod_depositor_comments
;
The following automatic conversions were performed:
'_symmetry_cell_setting' value 'Monoclinic' changed to 'monoclinic'
according to '/home/saulius/struct/CIF-dictionaries/cif_core.dic'
dictionary named 'cif_core.dic' version 2.4.1 from 2010-06-29.

Automatic conversion script
Id: cif_fix_enum 1527 2010-12-29 10:47:43Z saulius 

The following automatic conversions were performed:

'_symmetry_cell_setting' value 'Monoclinic' changed to 'monoclinic'
according to /home/saulius/struct/CIF-dictionaries/cif_core.dic
dictionary named 'cif_core.dic' version 2.4.1 from 2010-06-29.

Automatic conversion script
Id: cif_fix_values 1715 2011-07-08 13:25:40Z adriana 
;
_cod_original_sg_symbol_H-M 'P 21'
_cod_database_code 2203859
_cod_database_fobs_code 2203859

loop_
_symmetry_equiv_pos_as_xyz
'x, y, z'
'-x, y+1/2, -z'

loop_
_atom_site_label
_atom_site_fract_x
_atom_site_fract_y
_atom_site_fract_z
_atom_site_U_iso_or_equiv
_atom_site_adp_type
_atom_site_calc_flag
_atom_site_refinement_flags
_atom_site_occupancy
_atom_site_type_symbol
N1 -0.0086(3) 0.1929(2) 0.74792(11) 0.0470(5) Uani d . 1 N
C2 0.1948(4) 0.2496(3) 0.79359(14) 0.0467(5) Uani d . 1 C
O2 0.3737(3) 0.3284(2) 0.77931(11) 0.0574(4) Uani d . 1 O
C3 0.1045(4) 0.1774(3) 0.86735(13) 0.0459(5) Uani d . 1 C
H3 0.0475 0.2634 0.9018 0.055 Uiso calc R 1 H
C4 -0.1108(4) 0.0989(3) 0.81158(13) 0.0442(5) Uani d . 1 C
H4 -0.2723 0.1413 0.8223 0.053 Uiso calc R 1 H
C11 -0.0925(4) 0.2061(3) 0.66739(13) 0.0470(5) Uani d . 1 C
C12 0.0383(5) 0.2997(4) 0.61847(16) 0.0609(7) Uani d . 1 C
H12 0.1813 0.3551 0.6381 0.073 Uiso calc R 1 H
C13 -0.0463(6) 0.3104(4) 0.53907(16) 0.0672(7) Uani d . 1 C
H13 0.0406 0.3737 0.5059 0.081 Uiso calc R 1 H
C14 -0.2568(5) 0.2282(4) 0.50946(14) 0.0601(7) Uani d . 1 C
O14 -0.3212(5) 0.2442(4) 0.43025(11) 0.0851(7) Uani d . 1 O
C141 -0.5337(7) 0.1633(6) 0.39644(18) 0.0942(12) Uani d . 1 C
H141 -0.6753 0.2077 0.4180 0.127 Uiso calc R 1 H
H142 -0.5211 0.0459 0.4072 0.127 Uiso calc R 1 H
H143 -0.5503 0.1809 0.3410 0.127 Uiso calc R 1 H
C15 -0.3886(5) 0.1355(4) 0.55858(15) 0.0585(6) Uani d . 1 C
H15 -0.5318 0.0805 0.5389 0.070 Uiso calc R 1 H
C16 -0.3052(5) 0.1252(4) 0.63786(15) 0.0556(6) Uani d . 1 C
H16 -0.3937 0.0632 0.6711 0.067 Uiso calc R 1 H
O31 0.2765(3) 0.0658(2) 0.90717(9) 0.0483(4) Uani d . 1 O
C32 0.2084(4) -0.0031(4) 0.97364(14) 0.0540(6) Uani d . 1 C
O32 0.0144(4) 0.0262(4) 0.99705(14) 0.0769(6) Uani d . 1 O
C33 0.4010(5) -0.1167(5) 1.0111(2) 0.0779(10) Uani d . 1 C
H331 0.3601 -0.2299 0.9969 0.105 Uiso calc R 1 H
H332 0.4100 -0.1049 1.0668 0.105 Uiso calc R 1 H
H333 0.5573 -0.0885 0.9938 0.105 Uiso calc R 1 H
C41 -0.1107(4) -0.0856(3) 0.80191(14) 0.0459(5) Uani d . 1 C
C42 -0.2704(5) -0.2040(4) 0.81785(15) 0.0617(7) Uani d . 1 C
H42 -0.4205 -0.1882 0.8379 0.074 Uiso calc R 1 H
C43 -0.1653(7) -0.3589(4) 0.79810(19) 0.0733(9) Uani d . 1 C
H43 -0.2337 -0.4643 0.8026 0.088 Uiso calc R 1 H
C44 0.0473(7) -0.3239(4) 0.7723(2) 0.0806(9) Uani d . 1 C
H44 0.1548 -0.4027 0.7552 0.097 Uiso calc R 1 H
O45 0.0881(4) -0.1548(3) 0.77412(15) 0.0740(6) Uani d . 1 O

loop_
_atom_site_aniso_label
_atom_site_aniso_U_11
_atom_site_aniso_U_22
_atom_site_aniso_U_33
_atom_site_aniso_U_12
_atom_site_aniso_U_13
_atom_site_aniso_U_23
N1 0.0479(10) 0.0450(10) 0.0468(10) 0.0025(8) -0.0010(7) 0.0046(8)
C2 0.0473(11) 0.0361(10) 0.0553(12) 0.0083(9) -0.0017(9) -0.0029(10)
O2 0.0502(9) 0.0506(10) 0.0729(11) -0.0057(8) -0.0005(8) 0.0043(9)
C3 0.0450(10) 0.0436(12) 0.0480(11) 0.0081(10) 0.0002(8) -0.0035(10)
C4 0.0386(10) 0.0476(12) 0.0459(11) 0.0065(9) 0.0019(8) -0.0001(10)
C11 0.0493(11) 0.0443(12) 0.0464(11) 0.0085(10) 0.0009(9) 0.0011(10)
C12 0.0592(14) 0.0640(17) 0.0590(13) -0.0054(13) 0.0042(11) 0.0037(13)
C13 0.0760(17) 0.0704(19) 0.0569(14) -0.0024(15) 0.0147(12) 0.0108(14)
C14 0.0723(15) 0.0631(16) 0.0442(12) 0.0141(13) 0.0023(10) 0.0029(12)
O14 0.1039(16) 0.1034(18) 0.0464(9) 0.0050(15) -0.0001(10) 0.0081(12)
C141 0.114(3) 0.114(3) 0.0507(16) 0.017(3) -0.0106(17) -0.003(2)
C15 0.0580(13) 0.0644(16) 0.0507(13) -0.0003(12) -0.0050(10) -0.0011(13)
C16 0.0554(13) 0.0587(15) 0.0515(12) -0.0021(12) 0.0002(10) 0.0074(11)
O31 0.0437(8) 0.0545(9) 0.0456(8) 0.0061(7) -0.0003(6) 0.0040(7)
C32 0.0457(11) 0.0640(15) 0.0514(12) -0.0039(12) 0.0005(9) 0.0006(12)
O32 0.0666(10) 0.1023(18) 0.0642(10) 0.0111(12) 0.0188(8) 0.0120(12)
C33 0.0644(15) 0.093(3) 0.0756(18) 0.0085(16) 0.0029(14) 0.0332(19)
C41 0.0407(10) 0.0490(12) 0.0467(12) 0.0046(10) -0.0022(9) 0.0015(10)
C42 0.0641(15) 0.0673(18) 0.0541(13) -0.0098(13) 0.0076(11) 0.0054(13)
C43 0.095(2) 0.0486(15) 0.0731(19) -0.0131(15) -0.0065(16) 0.0067(14)
C44 0.083(2) 0.0493(16) 0.108(3) 0.0115(16) 0.0047(19) -0.0104(18)
O45 0.0627(11) 0.0486(10) 0.1137(18) 0.0038(9) 0.0235(11) -0.0113(12)

loop_
_atom_type_symbol
_atom_type_description
_atom_type_scat_dispersion_real
_atom_type_scat_dispersion_imag
_atom_type_scat_source
C C 0.0033 0.0016 'International Tables Vol C Tables 4.2.6.8 and 6.1.1.4'
H H 0.0000 0.0000 'International Tables Vol C Tables 4.2.6.8 and 6.1.1.4'
N N 0.0061 0.0033 'International Tables Vol C Tables 4.2.6.8 and 6.1.1.4'
O O 0.0106 0.0060 'International Tables Vol C Tables 4.2.6.8 and 6.1.1.4'

loop_
_geom_angle_atom_site_label_1
_geom_angle_atom_site_label_2
_geom_angle_atom_site_label_3
_geom_angle
_geom_angle_publ_flag
C2 N1 C11 134.1(2) no
C2 N1 C4 95.14(18) no
C11 N1 C4 130.60(19) no
O2 C2 N1 132.9(2) no
O2 C2 C3 134.9(2) no
N1 C2 C3 92.20(18) no
O31 C3 C2 112.69(18) no
O31 C3 C4 117.2(2) no
C2 C3 C4 85.97(17) no
O31 C3 H3 112.8 no
C2 C3 H3 112.8 no
C4 C3 H3 112.8 no
N1 C4 C41 114.7(2) no
N1 C4 C3 86.13(17) no
C41 C4 C3 117.25(19) no
N1 C4 H4 112.1 no
C41 C4 H4 112.1 no
C3 C4 H4 112.1 no
C16 C11 C12 120.0(2) no
C16 C11 N1 119.9(2) no
C12 C11 N1 120.1(2) no
C11 C12 C13 119.3(3) no
C11 C12 H12 120.4 no
C13 C12 H12 120.4 no
C14 C13 C12 120.7(3) no
C14 C13 H13 119.6 no
C12 C13 H13 119.6 no
C13 C14 O14 116.0(3) no
C13 C14 C15 119.9(2) no
O14 C14 C15 124.0(3) no
C14 O14 C141 118.8(3) no
O14 C141 H141 109.5 no
O14 C141 H142 109.5 no
H141 C141 H142 109.5 no
O14 C141 H143 109.5 no
H141 C141 H143 109.5 no
H142 C141 H143 109.5 no
C14 C15 C16 119.5(2) no
C14 C15 H15 120.2 no
C16 C15 H15 120.2 no
C11 C16 C15 120.6(2) no
C11 C16 H16 119.7 no
C15 C16 H16 119.7 no
C32 O31 C3 115.93(18) no
O32 C32 O31 122.4(2) no
O32 C32 C33 125.9(3) no
O31 C32 C33 111.8(2) no
C32 C33 H331 109.5 no
C32 C33 H332 109.5 no
H331 C33 H332 109.5 no
C32 C33 H333 109.5 no
H331 C33 H333 109.5 no
H332 C33 H333 109.5 no
C42 C41 O45 110.3(2) no
C42 C41 C4 132.4(2) no
O45 C41 C4 117.2(2) no
C41 C42 C43 106.3(3) no
C41 C42 H42 126.8 no
C43 C42 H42 126.8 no
C44 C43 C42 106.7(3) no
C44 C43 H43 126.7 no
C42 C43 H43 126.7 no
C43 C44 O45 110.4(3) no
C43 C44 H44 124.8 no
O45 C44 H44 124.8 no
C41 O45 C44 106.2(3) no

loop_
_geom_bond_atom_site_label_1
_geom_bond_atom_site_label_2
_geom_bond_distance
_geom_bond_publ_flag
N1 C2 1.369(3) no
N1 C11 1.417(3) no
N1 C4 1.485(3) no
C2 O2 1.209(3) no
C2 C3 1.523(3) no
C3 O31 1.420(3) no
C3 C4 1.569(3) no
C3 H3 0.9800 no
C4 C41 1.487(3) no
C4 H4 0.9800 no
C11 C16 1.379(4) no
C11 C12 1.381(4) no
C12 C13 1.398(4) no
C12 H12 0.9300 no
C13 C14 1.375(4) no
C13 H13 0.9300 no
C14 O14 1.377(3) no
C14 C15 1.382(4) no
O14 C141 1.401(5) no
C141 H141 0.9600 no
C141 H142 0.9600 no
C141 H143 0.9600 no
C15 C16 1.394(3) no
C15 H15 0.9300 no
C16 H16 0.9300 no
O31 C32 1.356(3) no
C32 O32 1.195(3) no
C32 C33 1.486(4) no
C33 H331 0.9600 no
C33 H332 0.9600 no
C33 H333 0.9600 no
C41 C42 1.336(4) no
C41 O45 1.350(3) no
C42 C43 1.423(5) no
C42 H42 0.9300 no
C43 C44 1.316(5) no
C43 H43 0.9300 no
C44 O45 1.373(4) no
C44 H44 0.9300 no

loop_
_cod_related_entry_id
_cod_related_entry_database
_cod_related_entry_code
1 ChemSpider 21174186
